data_7122054
loop_
_publ_author_name
'Hadlington, Terrance J.'
'Szilv\'asi, Tibor'
'Driess, Matthias'

_publ_section_title
;
 Metal nitrene-like reactivity of a Si[double bond, length as m-dash]N
 bond towards CO<sub>2</sub>.
;
_journal_issue 67
_journal_name_full 'Chemical communications (Cambridge, England)'
_journal_page_first 9352
_journal_page_last 9355
_journal_paper_doi 10.1039/c8cc05238g
_journal_volume 54
_journal_year 2018
_chemical_formula_moiety 'C44 H77 Cl N6 Ni O2 Si2'
_chemical_formula_sum 'C44 H77 Cl N6 Ni O2 Si2'
_chemical_formula_weight 872.45
_space_group_crystal_system triclinic
_space_group_IT_number 2
_space_group_name_Hall '-P 1'
_space_group_name_H-M_alt 'P -1'
_symmetry_space_group_name_Hall '-P 1'
_symmetry_space_group_name_H-M 'P -1'
_atom_sites_solution_hydrogens geom
_audit_creation_method SHELXL-2016/6
_audit_update_record
;
2018-06-25 deposited with the CCDC.
2018-07-27 downloaded from the CCDC.
;
_cell_angle_alpha 89.747(4)
_cell_angle_beta 85.046(3)
_cell_angle_gamma 86.160(4)
_cell_formula_units_Z 2
_cell_length_a 11.2566(5)
_cell_length_b 12.7269(6)
_cell_length_c 17.1548(7)
_cell_measurement_reflns_used 6468
_cell_measurement_temperature 150(2)
_cell_measurement_theta_max 73.3300
_cell_measurement_theta_min 2.5700
_cell_volume 2442.94(19)
_computing_cell_refinement 'CrysAlisPro 1.171.38.43c (Rigaku OD, 2015)'
_computing_data_collection 'CrysAlisPro 1.171.38.43c (Rigaku OD, 2015)'
_computing_data_reduction 'CrysAlisPro 1.171.38.43c (Rigaku OD, 2015)'
_computing_structure_refinement 'SHELXL-2016/6 (Sheldrick, 2016)'
_computing_structure_solution 'SHELXT 2014/5 (Sheldrick, 2014)'
_diffrn_ambient_temperature 150(2)
_diffrn_detector_area_resol_mean 10.5435
_diffrn_measured_fraction_theta_full 0.997
_diffrn_measured_fraction_theta_max 0.993
_diffrn_measurement_device_type 'SuperNova, Single source at offset, Atlas'
_diffrn_radiation_type CuK\a
_diffrn_radiation_wavelength 1.54184
_diffrn_reflns_av_R_equivalents 0.0335
_diffrn_reflns_av_unetI/netI 0.0398
_diffrn_reflns_Laue_measured_fraction_full 0.997
_diffrn_reflns_Laue_measured_fraction_max 0.993
_diffrn_reflns_limit_h_max 10
_diffrn_reflns_limit_h_min -13
_diffrn_reflns_limit_k_max 15
_diffrn_reflns_limit_k_min -15
_diffrn_reflns_limit_l_max 20
_diffrn_reflns_limit_l_min -20
_diffrn_reflns_number 17034
_diffrn_reflns_point_group_measured_fraction_full 0.997
_diffrn_reflns_point_group_measured_fraction_max 0.993
_diffrn_reflns_theta_full 67.684
_diffrn_reflns_theta_max 69.993
_diffrn_reflns_theta_min 6.785
_diffrn_source 'micro-focus sealed X-ray tube'
_exptl_absorpt_coefficient_mu 1.850
_exptl_absorpt_correction_T_max 1.00000
_exptl_absorpt_correction_T_min 0.69930
_exptl_absorpt_correction_type multi-scan
_exptl_absorpt_process_details
;
CrysAlisPro 1.171.38.43c (Rigaku Oxford Diffraction, 2015)
Empirical absorption correction using spherical harmonics,
 implemented in SCALE3 ABSPACK scaling algorithm.
;
_exptl_crystal_colour yellow
_exptl_crystal_density_diffrn 1.186
_exptl_crystal_description plate
_exptl_crystal_F_000 944
_exptl_crystal_size_max 0.194
_exptl_crystal_size_mid 0.168
_exptl_crystal_size_min 0.040
_refine_diff_density_max 0.491
_refine_diff_density_min -0.401
_refine_diff_density_rms 0.054
_refine_ls_extinction_method none
_refine_ls_goodness_of_fit_ref 1.030
_refine_ls_hydrogen_treatment constr
_refine_ls_matrix_type full
_refine_ls_number_parameters 525
_refine_ls_number_reflns 9191
_refine_ls_number_restraints 0
_refine_ls_restrained_S_all 1.030
_refine_ls_R_factor_all 0.0535
_refine_ls_R_factor_gt 0.0424
_refine_ls_shift/su_max 0.001
_refine_ls_shift/su_mean 0.000
_refine_ls_structure_factor_coef Fsqd
_refine_ls_weighting_details 'w=1/[\s^2^(Fo^2^)+(0.0635P)^2^+0.8082P] where P=(Fo^2^+2Fc^2^)/3'
_refine_ls_weighting_scheme calc
_refine_ls_wR_factor_gt 0.1125
_refine_ls_wR_factor_ref 0.1241
_reflns_Friedel_coverage 0.000
_reflns_number_gt 7580
_reflns_number_total 9191
_reflns_threshold_expression 'I > 2\s(I)'
_cod_data_source_file c8cc05238g2.cif
_cod_data_source_block compound_4
_cod_depositor_comments 'Adding full bibliography for 7122053--7122058.cif.'
_cod_database_code 7122054
_shelx_shelxl_version_number 2016/6
_shelx_space_group_comment
;
The symmetry employed for this shelxl refinement is uniquely defined
by the following loop, which should always be used as a source of
symmetry information in preference to the above space-group names.
They are only intended as comments.
;

loop_
_space_group_symop_operation_xyz
'x, y, z'
'-x, -y, -z'

loop_
_atom_site_label
_atom_site_type_symbol
_atom_site_fract_x
_atom_site_fract_y
_atom_site_fract_z
_atom_site_U_iso_or_equiv
_atom_site_adp_type
_atom_site_occupancy
_atom_site_site_symmetry_order
_atom_site_calc_flag
_atom_site_refinement_flags_posn
_atom_site_refinement_flags_adp
Ni1 Ni 0.59203(3) 0.33810(3) 0.20764(2) 0.02893(10) Uani 1 1 d . .
Cl1 Cl 0.41403(4) 0.37283(4) 0.15798(3) 0.03771(13) Uani 1 1 d . .
Si1 Si 0.75633(5) 0.30154(4) 0.26171(3) 0.02831(13) Uani 1 1 d . .
Si2 Si 0.95307(5) 0.45696(5) 0.28663(4) 0.03579(14) Uani 1 1 d . .
O2 O 0.75549(12) 0.27964(10) 0.36135(8) 0.0316(3) Uani 1 1 d . .
O1 O 0.85607(12) 0.38884(11) 0.24482(9) 0.0331(3) Uani 1 1 d . .
N1 N 0.82422(15) 0.17041(13) 0.26942(10) 0.0305(4) Uani 1 1 d . .
N3 N 0.44817(15) 0.30874(13) 0.35538(10) 0.0329(4) Uani 1 1 d . .
N4 N 0.48424(16) 0.47070(13) 0.33565(11) 0.0354(4) Uani 1 1 d . .
N5 N 0.65882(15) 0.23194(14) 0.05688(11) 0.0346(4) Uani 1 1 d . .
N2 N 0.85645(16) 0.12133(14) 0.40233(11) 0.0362(4) Uani 1 1 d . .
N6 N 0.71087(15) 0.39194(15) 0.05565(11) 0.0364(4) Uani 1 1 d . .
C24 C 0.51335(18) 0.37193(15) 0.30764(12) 0.0309(4) Uani 1 1 d . .
C35 C 0.66527(17) 0.31624(17) 0.10414(13) 0.0329(4) Uani 1 1 d . .
C16 C 0.81644(18) 0.18182(15) 0.35075(13) 0.0313(4) Uani 1 1 d . .
C1 C 0.86718(18) 0.07577(16) 0.22871(13) 0.0321(4) Uani 1 1 d . .
C6 C 0.8120(2) -0.01890(16) 0.24477(13) 0.0361(5) Uani 1 1 d . .
C26 C 0.3975(2) 0.46935(18) 0.39899(14) 0.0403(5) Uani 1 1 d . .
C36 C 0.6957(2) 0.2554(2) -0.02063(14) 0.0408(5) Uani 1 1 d . .
C37 C 0.7292(2) 0.3552(2) -0.02139(13) 0.0407(5) Uani 1 1 d . .
C17 C 0.8408(2) 0.15921(16) 0.48332(13) 0.0363(5) Uani 1 1 d . .
H17 H 0.789400 0.224554 0.485437 0.044 Uiso 1 1 calc R U
C2 C 0.96380(19) 0.07795(17) 0.17066(13) 0.0357(5) Uani 1 1 d . .
C3 C 1.0019(2) -0.01450(18) 0.13005(15) 0.0428(5) Uani 1 1 d . .
H3 H 1.063299 -0.012898 0.090209 0.051 Uiso 1 1 calc R U
C25 C 0.3738(2) 0.36752(18) 0.41085(13) 0.0390(5) Uani 1 1 d . .
C5 C 0.8577(2) -0.11007(17) 0.20462(15) 0.0437(5) Uani 1 1 d . .
H5 H 0.824189 -0.173584 0.216821 0.052 Uiso 1 1 calc R U
C7 C 1.02697(19) 0.17758(18) 0.15101(14) 0.0393(5) Uani 1 1 d . .
H7 H 1.008421 0.226661 0.194911 0.047 Uiso 1 1 calc R U
C27 C 0.4556(2) 0.19358(16) 0.34387(14) 0.0379(5) Uani 1 1 d . .
H27 H 0.524963 0.177085 0.306311 0.045 Uiso 1 1 calc R U
C10 C 0.7032(2) -0.02783(17) 0.30323(14) 0.0393(5) Uani 1 1 d . .
H10 H 0.680463 0.042477 0.324921 0.047 Uiso 1 1 calc R U
C38 C 0.6123(2) 0.13281(18) 0.08782(14) 0.0404(5) Uani 1 1 d . .
H38 H 0.609287 0.137162 0.144983 0.048 Uiso 1 1 calc R U
C4 C 0.9511(2) -0.10806(19) 0.14738(16) 0.0472(6) Uani 1 1 d . .
H4 H 0.979625 -0.169350 0.120706 0.057 Uiso 1 1 calc R U
C39 C 0.6956(2) 0.03707(19) 0.06322(15) 0.0451(5) Uani 1 1 d . .
H39A H 0.689881 0.022318 0.008888 0.068 Uiso 1 1 calc R U
H39B H 0.672894 -0.022656 0.094051 0.068 Uiso 1 1 calc R U
H39C H 0.776310 0.051247 0.071245 0.068 Uiso 1 1 calc R U
C41 C 0.7201(2) 0.50022(19) 0.08391(15) 0.0429(5) Uani 1 1 d . .
H41 H 0.713453 0.496892 0.141197 0.051 Uiso 1 1 calc R U
C12 C 0.5964(2) -0.06505(19) 0.26411(16) 0.0473(6) Uani 1 1 d . .
H12A H 0.571719 -0.013377 0.226806 0.071 Uiso 1 1 calc R U
H12B H 0.531522 -0.074378 0.303131 0.071 Uiso 1 1 calc R U
H12C H 0.618834 -0.130757 0.237848 0.071 Uiso 1 1 calc R U
C30 C 0.5299(2) 0.56351(17) 0.29478(16) 0.0451(6) Uani 1 1 d . .
H30 H 0.589084 0.536790 0.253115 0.054 Uiso 1 1 calc R U
C22 C 0.7826(3) 0.07911(19) 0.53754(15) 0.0476(6) Uani 1 1 d . .
H22A H 0.829806 0.012450 0.533091 0.057 Uiso 1 1 calc R U
H22B H 0.703608 0.067951 0.521980 0.057 Uiso 1 1 calc R U
C28 C 0.4807(3) 0.1352(2) 0.41852(16) 0.0519(6) Uani 1 1 d . .
H28A H 0.546963 0.164052 0.440612 0.078 Uiso 1 1 calc R U
H28B H 0.499677 0.061941 0.406969 0.078 Uiso 1 1 calc R U
H28C H 0.411333 0.142598 0.455267 0.078 Uiso 1 1 calc R U
C11 C 0.7325(2) -0.10080(19) 0.37118(16) 0.0488(6) Uani 1 1 d . .
H11A H 0.754544 -0.170536 0.351528 0.073 Uiso 1 1 calc R U
H11B H 0.663700 -0.102526 0.408213 0.073 Uiso 1 1 calc R U
H11C H 0.797754 -0.075055 0.396390 0.073 Uiso 1 1 calc R U
C44 C 0.6939(3) 0.1824(2) -0.08883(15) 0.0545(7) Uani 1 1 d . .
H44A H 0.707472 0.220761 -0.136711 0.082 Uiso 1 1 calc R U
H44B H 0.617557 0.152677 -0.087258 0.082 Uiso 1 1 calc R U
H44C H 0.755549 0.126886 -0.086160 0.082 Uiso 1 1 calc R U
C29 C 0.3474(2) 0.1589(2) 0.30615(18) 0.0546(7) Uani 1 1 d . .
H29A H 0.278935 0.163695 0.343752 0.082 Uiso 1 1 calc R U
H29B H 0.362433 0.087425 0.288450 0.082 Uiso 1 1 calc R U
H29C H 0.332372 0.203719 0.262424 0.082 Uiso 1 1 calc R U
C18 C 0.9623(2) 0.1826(2) 0.51020(17) 0.0531(6) Uani 1 1 d . .
H18A H 1.015590 0.119432 0.505197 0.064 Uiso 1 1 calc R U
H18B H 0.996976 0.236257 0.476738 0.064 Uiso 1 1 calc R U
C43 C 0.6153(3) 0.5729(2) 0.06120(17) 0.0535(6) Uani 1 1 d . .
H43A H 0.621220 0.582040 0.005453 0.080 Uiso 1 1 calc R U
H43B H 0.617200 0.640027 0.086167 0.080 Uiso 1 1 calc R U
H43C H 0.541631 0.542265 0.077680 0.080 Uiso 1 1 calc R U
C45 C 0.7827(2) 0.4162(2) -0.08900(15) 0.0535(6) Uani 1 1 d . .
H45A H 0.864501 0.427131 -0.081398 0.080 Uiso 1 1 calc R U
H45B H 0.738698 0.483073 -0.092378 0.080 Uiso 1 1 calc R U
H45C H 0.779329 0.377443 -0.136556 0.080 Uiso 1 1 calc R U
C33 C 0.2804(3) 0.3230(2) 0.46723(16) 0.0544(7) Uani 1 1 d . .
H33A H 0.226032 0.379138 0.488373 0.082 Uiso 1 1 calc R U
H33B H 0.318315 0.287641 0.508966 0.082 Uiso 1 1 calc R U
H33C H 0.237250 0.273902 0.440349 0.082 Uiso 1 1 calc R U
C34 C 0.3474(3) 0.5639(2) 0.44534(17) 0.0579(7) Uani 1 1 d . .
H34A H 0.279904 0.545255 0.479479 0.087 Uiso 1 1 calc R U
H34B H 0.322518 0.618555 0.410376 0.087 Uiso 1 1 calc R U
H34C H 0.407465 0.588425 0.475900 0.087 Uiso 1 1 calc R U
C32 C 0.4330(3) 0.6264(2) 0.25477(17) 0.0570(7) Uani 1 1 d . .
H32A H 0.394262 0.580420 0.222305 0.086 Uiso 1 1 calc R U
H32B H 0.468156 0.680476 0.223102 0.086 Uiso 1 1 calc R U
H32C H 0.375248 0.658087 0.293642 0.086 Uiso 1 1 calc R U
C19 C 0.9513(3) 0.2204(3) 0.59488(18) 0.0640(8) Uani 1 1 d . .
H19A H 1.030098 0.231909 0.610632 0.077 Uiso 1 1 calc R U
H19B H 0.903948 0.287013 0.598975 0.077 Uiso 1 1 calc R U
C40 C 0.4848(2) 0.1222(2) 0.06723(18) 0.0538(7) Uani 1 1 d . .
H40A H 0.436490 0.184724 0.083172 0.081 Uiso 1 1 calc R U
H40B H 0.453041 0.062360 0.093792 0.081 Uiso 1 1 calc R U
H40C H 0.484534 0.112947 0.011745 0.081 Uiso 1 1 calc R U
C8 C 1.1632(2) 0.1570(2) 0.1395(2) 0.0595(8) Uani 1 1 d . .
H8A H 1.190589 0.118851 0.183693 0.089 Uiso 1 1 calc R U
H8B H 1.199924 0.222906 0.134952 0.089 Uiso 1 1 calc R U
H8C H 1.184221 0.116308 0.092798 0.089 Uiso 1 1 calc R U
C15 C 0.9180(3) 0.4653(2) 0.39357(16) 0.0606(7) Uani 1 1 d . .
H15A H 0.836713 0.492279 0.404923 0.091 Uiso 1 1 calc R U
H15B H 0.970524 0.511553 0.415371 0.091 Uiso 1 1 calc R U
H15C H 0.928687 0.396491 0.416063 0.091 Uiso 1 1 calc R U
C21 C 0.7725(3) 0.1167(2) 0.62239(16) 0.0612(8) Uani 1 1 d . .
H21A H 0.739140 0.062600 0.655955 0.073 Uiso 1 1 calc R U
H21B H 0.718217 0.179297 0.627798 0.073 Uiso 1 1 calc R U
C42 C 0.8404(3) 0.5434(3) 0.05921(19) 0.0638(8) Uani 1 1 d . .
H42A H 0.903233 0.491218 0.068390 0.096 Uiso 1 1 calc R U
H42B H 0.849438 0.605498 0.089089 0.096 Uiso 1 1 calc R U
H42C H 0.844364 0.560662 0.004560 0.096 Uiso 1 1 calc R U
C31 C 0.5959(3) 0.6301(2) 0.3480(2) 0.0705(9) Uani 1 1 d . .
H31A H 0.539384 0.666297 0.385434 0.106 Uiso 1 1 calc R U
H31B H 0.639009 0.680502 0.317239 0.106 Uiso 1 1 calc R U
H31C H 0.650880 0.585370 0.375042 0.106 Uiso 1 1 calc R U
C14 C 0.9409(3) 0.5943(2) 0.24728(19) 0.0681(9) Uani 1 1 d . .
H14A H 0.961049 0.592947 0.191746 0.102 Uiso 1 1 calc R U
H14B H 0.994804 0.636471 0.271705 0.102 Uiso 1 1 calc R U
H14C H 0.860501 0.623970 0.258195 0.102 Uiso 1 1 calc R U
C9 C 0.9830(3) 0.2304(2) 0.07820(19) 0.0626(8) Uani 1 1 d . .
H9A H 1.000435 0.183808 0.034244 0.094 Uiso 1 1 calc R U
H9B H 1.022523 0.294264 0.068259 0.094 Uiso 1 1 calc R U
H9C H 0.898278 0.246503 0.086119 0.094 Uiso 1 1 calc R U
C20 C 0.8937(4) 0.1418(3) 0.64882(18) 0.0749(10) Uani 1 1 d . .
H20A H 0.883053 0.169955 0.701604 0.090 Uiso 1 1 calc R U
H20B H 0.945278 0.077663 0.649293 0.090 Uiso 1 1 calc R U
C13 C 1.1057(3) 0.3996(3) 0.2636(3) 0.0851(13) Uani 1 1 d . .
H13A H 1.113584 0.330813 0.286553 0.128 Uiso 1 1 calc R U
H13B H 1.161273 0.443823 0.284228 0.128 Uiso 1 1 calc R U
H13C H 1.122168 0.393993 0.207838 0.128 Uiso 1 1 calc R U

loop_
_atom_site_aniso_label
_atom_site_aniso_U_11
_atom_site_aniso_U_22
_atom_site_aniso_U_33
_atom_site_aniso_U_23
_atom_site_aniso_U_13
_atom_site_aniso_U_12
Ni1 0.02643(18) 0.02625(18) 0.0341(2) -0.00027(13) -0.00172(14) -0.00256(13)
Cl1 0.0296(2) 0.0408(3) 0.0427(3) -0.0001(2) -0.0057(2) 0.0010(2)
Si1 0.0266(3) 0.0237(3) 0.0345(3) -0.0017(2) -0.0012(2) -0.0028(2)
Si2 0.0312(3) 0.0323(3) 0.0441(3) -0.0065(2) 0.0007(2) -0.0085(2)
O2 0.0331(7) 0.0226(6) 0.0390(8) -0.0026(6) -0.0029(6) -0.0010(5)
O1 0.0308(7) 0.0291(7) 0.0402(8) -0.0008(6) -0.0023(6) -0.0074(6)
N1 0.0306(9) 0.0246(8) 0.0357(9) -0.0021(7) -0.0015(7) 0.0000(6)
N3 0.0333(9) 0.0293(9) 0.0354(9) -0.0010(7) 0.0007(7) -0.0014(7)
N4 0.0365(9) 0.0259(8) 0.0434(10) -0.0018(7) -0.0020(8) -0.0012(7)
N5 0.0295(9) 0.0366(9) 0.0375(10) -0.0030(7) -0.0016(7) -0.0013(7)
N2 0.0405(10) 0.0277(9) 0.0402(10) -0.0018(7) -0.0054(8) 0.0017(7)
N6 0.0297(9) 0.0419(10) 0.0373(10) 0.0041(8) -0.0004(7) -0.0031(7)
C24 0.0284(10) 0.0275(10) 0.0372(11) -0.0001(8) -0.0054(8) -0.0020(8)
C35 0.0222(9) 0.0358(11) 0.0412(11) 0.0003(9) -0.0050(8) -0.0031(8)
C16 0.0286(10) 0.0252(9) 0.0399(11) -0.0031(8) -0.0014(8) -0.0029(7)
C1 0.0306(10) 0.0263(9) 0.0394(11) -0.0041(8) -0.0057(8) 0.0014(8)
C6 0.0384(11) 0.0277(10) 0.0426(12) -0.0010(9) -0.0073(9) -0.0007(8)
C26 0.0425(12) 0.0373(12) 0.0396(12) -0.0045(9) 0.0010(9) 0.0031(9)
C36 0.0320(11) 0.0513(14) 0.0375(12) -0.0037(10) -0.0015(9) 0.0068(10)
C37 0.0319(11) 0.0539(14) 0.0350(12) 0.0042(10) -0.0004(9) 0.0042(10)
C17 0.0424(12) 0.0280(10) 0.0385(12) -0.0020(8) -0.0080(9) 0.0042(8)
C2 0.0312(10) 0.0328(11) 0.0431(12) -0.0057(9) -0.0048(9) 0.0005(8)
C3 0.0375(12) 0.0401(12) 0.0496(13) -0.0092(10) -0.0015(10) 0.0042(9)
C25 0.0395(12) 0.0376(11) 0.0382(12) -0.0023(9) 0.0028(9) 0.0019(9)
C5 0.0498(14) 0.0264(10) 0.0549(14) -0.0039(10) -0.0075(11) 0.0001(9)
C7 0.0306(11) 0.0386(12) 0.0478(13) -0.0084(9) 0.0037(9) -0.0048(9)
C27 0.0417(12) 0.0264(10) 0.0440(12) 0.0011(9) 0.0041(9) -0.0012(8)
C10 0.0449(12) 0.0251(10) 0.0476(13) -0.0016(9) -0.0003(10) -0.0052(9)
C38 0.0398(12) 0.0364(11) 0.0452(13) -0.0076(9) -0.0012(10) -0.0061(9)
C4 0.0498(14) 0.0340(12) 0.0566(15) -0.0136(10) -0.0056(11) 0.0075(10)
C39 0.0460(13) 0.0387(12) 0.0512(14) -0.0082(10) -0.0098(11) 0.0009(10)
C41 0.0450(13) 0.0419(12) 0.0431(13) 0.0070(10) -0.0035(10) -0.0143(10)
C12 0.0464(14) 0.0390(12) 0.0571(15) 0.0005(11) -0.0020(11) -0.0095(10)
C30 0.0480(13) 0.0269(11) 0.0587(15) -0.0025(10) 0.0083(11) -0.0067(9)
C22 0.0651(16) 0.0329(11) 0.0444(13) 0.0025(10) -0.0043(11) -0.0009(11)
C28 0.0601(16) 0.0404(13) 0.0517(15) 0.0103(11) 0.0086(12) 0.0054(11)
C11 0.0603(16) 0.0335(12) 0.0530(15) 0.0050(10) -0.0041(12) -0.0079(11)
C44 0.0618(17) 0.0594(16) 0.0399(13) -0.0096(12) -0.0047(12) 0.0139(13)
C29 0.0558(16) 0.0385(13) 0.0709(18) -0.0032(12) -0.0068(13) -0.0119(11)
C18 0.0489(14) 0.0514(15) 0.0601(17) -0.0134(12) -0.0152(12) 0.0028(11)
C43 0.0646(17) 0.0406(13) 0.0549(16) 0.0048(11) -0.0038(13) -0.0019(12)
C45 0.0458(14) 0.0699(18) 0.0421(14) 0.0108(12) 0.0046(11) 0.0039(12)
C33 0.0573(16) 0.0511(15) 0.0506(15) -0.0028(12) 0.0188(12) -0.0026(12)
C34 0.0699(18) 0.0419(14) 0.0570(16) -0.0086(12) 0.0141(14) 0.0090(12)
C32 0.0770(19) 0.0342(13) 0.0585(16) 0.0065(11) -0.0029(14) 0.0025(12)
C19 0.0662(18) 0.0642(18) 0.0643(19) -0.0192(15) -0.0286(15) 0.0068(14)
C40 0.0400(13) 0.0491(14) 0.0727(18) -0.0166(13) -0.0019(12) -0.0087(11)
C8 0.0314(12) 0.0588(16) 0.089(2) -0.0197(15) -0.0040(13) -0.0067(11)
C15 0.0733(19) 0.0618(17) 0.0501(16) -0.0051(13) -0.0056(13) -0.0295(15)
C21 0.098(2) 0.0408(14) 0.0421(14) 0.0060(11) 0.0046(14) -0.0020(14)
C42 0.0603(17) 0.0665(19) 0.0675(19) 0.0083(15) -0.0012(14) -0.0308(15)
C31 0.0640(19) 0.0372(14) 0.113(3) -0.0115(15) -0.0171(18) -0.0126(13)
C14 0.098(2) 0.0415(15) 0.069(2) -0.0001(13) -0.0141(17) -0.0249(15)
C9 0.0511(16) 0.0640(18) 0.075(2) 0.0201(15) -0.0075(14) -0.0174(13)
C20 0.113(3) 0.0631(19) 0.0501(17) -0.0088(14) -0.0315(18) 0.0191(18)
C13 0.0363(15) 0.091(3) 0.129(3) -0.057(2) -0.0080(17) -0.0061(15)

loop_
_atom_type_symbol
_atom_type_description
_atom_type_scat_dispersion_real
_atom_type_scat_dispersion_imag
_atom_type_scat_source
C C 0.0181 0.0091 'International Tables Vol C Tables 4.2.6.8 and 6.1.1.4'
H H 0.0000 0.0000 'International Tables Vol C Tables 4.2.6.8 and 6.1.1.4'
N N 0.0311 0.0180 'International Tables Vol C Tables 4.2.6.8 and 6.1.1.4'
O O 0.0492 0.0322 'International Tables Vol C Tables 4.2.6.8 and 6.1.1.4'
Si Si 0.2541 0.3302 'International Tables Vol C Tables 4.2.6.8 and 6.1.1.4'
Cl Cl 0.3639 0.7018 'International Tables Vol C Tables 4.2.6.8 and 6.1.1.4'
Ni Ni -3.0029 0.5091 'International Tables Vol C Tables 4.2.6.8 and 6.1.1.4'

loop_
_geom_angle_atom_site_label_1
_geom_angle_atom_site_label_2
_geom_angle_atom_site_label_3
_geom_angle
C24 Ni1 C35 174.80(9)
C24 Ni1 Si1 89.51(6)
C35 Ni1 Si1 93.73(6)
C24 Ni1 Cl1 87.47(6)
C35 Ni1 Cl1 89.43(6)
Si1 Ni1 Cl1 176.44(3)
O1 Si1 O2 103.51(7)
O1 Si1 N1 112.06(8)
O2 Si1 N1 75.65(7)
O1 Si1 Ni1 114.01(6)
O2 Si1 Ni1 121.08(5)
N1 Si1 Ni1 123.72(6)
O1 Si1 C16 110.48(8)
O2 Si1 C16 37.66(7)
N1 Si1 C16 38.10(7)
Ni1 Si1 C16 134.88(6)
O1 Si2 C13 110.72(11)
O1 Si2 C15 111.55(10)
C13 Si2 C15 110.24(18)
O1 Si2 C14 107.55(12)
C13 Si2 C14 109.31(19)
C15 Si2 C14 107.36(15)
C16 O2 Si1 92.63(12)
Si1 O1 Si2 143.39(10)
C16 N1 C1 124.24(17)
C16 N1 Si1 89.39(12)
C1 N1 Si1 146.20(15)
C24 N3 C25 111.12(18)
C24 N3 C27 121.33(18)
C25 N3 C27 127.48(18)
C24 N4 C26 110.79(18)
C24 N4 C30 121.31(19)
C26 N4 C30 127.41(18)
C35 N5 C36 111.05(19)
C35 N5 C38 121.26(18)
C36 N5 C38 127.64(19)
C16 N2 C17 117.02(18)
C35 N6 C37 110.68(19)
C35 N6 C41 121.12(19)
C37 N6 C41 127.64(19)
N3 C24 N4 104.92(18)
N3 C24 Ni1 127.43(15)
N4 C24 Ni1 125.51(16)
N5 C35 N6 104.62(18)
N5 C35 Ni1 127.75(16)
N6 C35 Ni1 126.00(16)
N2 C16 O2 127.89(19)
N2 C16 N1 130.03(19)
O2 C16 N1 102.05(16)
N2 C16 Si1 174.62(16)
O2 C16 Si1 49.71(9)
N1 C16 Si1 52.51(10)
C6 C1 C2 119.82(19)
C6 C1 N1 120.48(19)
C2 C1 N1 119.68(18)
C5 C6 C1 118.8(2)
C5 C6 C10 117.5(2)
C1 C6 C10 123.65(19)
C25 C26 N4 106.61(19)
C25 C26 C34 128.2(2)
N4 C26 C34 125.1(2)
C37 C36 N5 106.8(2)
C37 C36 C44 127.9(2)
N5 C36 C44 125.2(2)
C36 C37 N6 106.8(2)
C36 C37 C45 128.4(2)
N6 C37 C45 124.8(2)
N2 C17 C22 111.33(18)
N2 C17 C18 109.42(19)
C22 C17 C18 110.0(2)
N2 C17 H17 108.7
C22 C17 H17 108.7
C18 C17 H17 108.7
C3 C2 C1 118.7(2)
C3 C2 C7 119.1(2)
C1 C2 C7 122.14(19)
C4 C3 C2 121.7(2)
C4 C3 H3 119.2
C2 C3 H3 119.2
C26 C25 N3 106.5(2)
C26 C25 C33 128.5(2)
N3 C25 C33 124.9(2)
C4 C5 C6 121.5(2)
C4 C5 H5 119.2
C6 C5 H5 119.2
C2 C7 C9 111.39(19)
C2 C7 C8 112.3(2)
C9 C7 C8 109.2(2)
C2 C7 H7 107.9
C9 C7 H7 107.9
C8 C7 H7 107.9
N3 C27 C28 111.64(19)
N3 C27 C29 111.17(19)
C28 C27 C29 114.2(2)
N3 C27 H27 106.4
C28 C27 H27 106.4
C29 C27 H27 106.4
C6 C10 C12 111.8(2)
C6 C10 C11 111.2(2)
C12 C10 C11 110.36(19)
C6 C10 H10 107.8
C12 C10 H10 107.8
C11 C10 H10 107.8
N5 C38 C40 111.2(2)
N5 C38 C39 112.12(19)
C40 C38 C39 112.75(19)
N5 C38 H38 106.8
C40 C38 H38 106.8
C39 C38 H38 106.8
C3 C4 C5 119.3(2)
C3 C4 H4 120.3
C5 C4 H4 120.3
C38 C39 H39A 109.5
C38 C39 H39B 109.5
H39A C39 H39B 109.5
C38 C39 H39C 109.5
H39A C39 H39C 109.5
H39B C39 H39C 109.5
N6 C41 C42 112.9(2)
N6 C41 C43 111.0(2)
C42 C41 C43 112.5(2)
N6 C41 H41 106.7
C42 C41 H41 106.7
C43 C41 H41 106.7
C10 C12 H12A 109.5
C10 C12 H12B 109.5
H12A C12 H12B 109.5
C10 C12 H12C 109.5
H12A C12 H12C 109.5
H12B C12 H12C 109.5
N4 C30 C32 112.0(2)
N4 C30 C31 111.7(2)
C32 C30 C31 113.2(2)
N4 C30 H30 106.5
C32 C30 H30 106.5
C31 C30 H30 106.5
C17 C22 C21 111.0(2)
C17 C22 H22A 109.4
C21 C22 H22A 109.4
C17 C22 H22B 109.4
C21 C22 H22B 109.4
H22A C22 H22B 108.0
C27 C28 H28A 109.5
C27 C28 H28B 109.5
H28A C28 H28B 109.5
C27 C28 H28C 109.5
H28A C28 H28C 109.5
H28B C28 H28C 109.5
C10 C11 H11A 109.5
C10 C11 H11B 109.5
H11A C11 H11B 109.5
C10 C11 H11C 109.5
H11A C11 H11C 109.5
H11B C11 H11C 109.5
C36 C44 H44A 109.5
C36 C44 H44B 109.5
H44A C44 H44B 109.5
C36 C44 H44C 109.5
H44A C44 H44C 109.5
H44B C44 H44C 109.5
C27 C29 H29A 109.5
C27 C29 H29B 109.5
H29A C29 H29B 109.5
C27 C29 H29C 109.5
H29A C29 H29C 109.5
H29B C29 H29C 109.5
C19 C18 C17 111.5(2)
C19 C18 H18A 109.3
C17 C18 H18A 109.3
C19 C18 H18B 109.3
C17 C18 H18B 109.3
H18A C18 H18B 108.0
C41 C43 H43A 109.5
C41 C43 H43B 109.5
H43A C43 H43B 109.5
C41 C43 H43C 109.5
H43A C43 H43C 109.5
H43B C43 H43C 109.5
C37 C45 H45A 109.5
C37 C45 H45B 109.5
H45A C45 H45B 109.5
C37 C45 H45C 109.5
H45A C45 H45C 109.5
H45B C45 H45C 109.5
C25 C33 H33A 109.5
C25 C33 H33B 109.5
H33A C33 H33B 109.5
C25 C33 H33C 109.5
H33A C33 H33C 109.5
H33B C33 H33C 109.5
C26 C34 H34A 109.5
C26 C34 H34B 109.5
H34A C34 H34B 109.5
C26 C34 H34C 109.5
H34A C34 H34C 109.5
H34B C34 H34C 109.5
C30 C32 H32A 109.5
C30 C32 H32B 109.5
H32A C32 H32B 109.5
C30 C32 H32C 109.5
H32A C32 H32C 109.5
H32B C32 H32C 109.5
C20 C19 C18 111.4(2)
C20 C19 H19A 109.3
C18 C19 H19A 109.3
C20 C19 H19B 109.3
C18 C19 H19B 109.3
H19A C19 H19B 108.0
C38 C40 H40A 109.5
C38 C40 H40B 109.5
H40A C40 H40B 109.5
C38 C40 H40C 109.5
H40A C40 H40C 109.5
H40B C40 H40C 109.5
C7 C8 H8A 109.5
C7 C8 H8B 109.5
H8A C8 H8B 109.5
C7 C8 H8C 109.5
H8A C8 H8C 109.5
H8B C8 H8C 109.5
Si2 C15 H15A 109.5
Si2 C15 H15B 109.5
H15A C15 H15B 109.5
Si2 C15 H15C 109.5
H15A C15 H15C 109.5
H15B C15 H15C 109.5
C22 C21 C20 111.8(3)
C22 C21 H21A 109.2
C20 C21 H21A 109.2
C22 C21 H21B 109.2
C20 C21 H21B 109.2
H21A C21 H21B 107.9
C41 C42 H42A 109.5
C41 C42 H42B 109.5
H42A C42 H42B 109.5
C41 C42 H42C 109.5
H42A C42 H42C 109.5
H42B C42 H42C 109.5
C30 C31 H31A 109.5
C30 C31 H31B 109.5
H31A C31 H31B 109.5
C30 C31 H31C 109.5
H31A C31 H31C 109.5
H31B C31 H31C 109.5
Si2 C14 H14A 109.5
Si2 C14 H14B 109.5
H14A C14 H14B 109.5
Si2 C14 H14C 109.5
H14A C14 H14C 109.5
H14B C14 H14C 109.5
C7 C9 H9A 109.5
C7 C9 H9B 109.5
H9A C9 H9B 109.5
C7 C9 H9C 109.5
H9A C9 H9C 109.5
H9B C9 H9C 109.5
C19 C20 C21 110.6(2)
C19 C20 H20A 109.5
C21 C20 H20A 109.5
C19 C20 H20B 109.5
C21 C20 H20B 109.5
H20A C20 H20B 108.1
Si2 C13 H13A 109.5
Si2 C13 H13B 109.5
H13A C13 H13B 109.5
Si2 C13 H13C 109.5
H13A C13 H13C 109.5
H13B C13 H13C 109.5

loop_
_geom_bond_atom_site_label_1
_geom_bond_atom_site_label_2
_geom_bond_distance
Ni1 C24 1.899(2)
Ni1 C35 1.905(2)
Ni1 Si1 2.1621(6)
Ni1 Cl1 2.2602(6)
Si1 O1 1.6392(14)
Si1 O2 1.7300(15)
Si1 N1 1.7977(17)
Si1 C16 2.265(2)
Si2 O1 1.6511(14)
Si2 C13 1.833(3)
Si2 C15 1.845(3)
Si2 C14 1.872(3)
O2 C16 1.385(2)
N1 C16 1.398(3)
N1 C1 1.429(2)
N3 C24 1.351(3)
N3 C25 1.397(3)
N3 C27 1.476(3)
N4 C24 1.357(3)
N4 C26 1.398(3)
N4 C30 1.470(3)
N5 C35 1.357(3)
N5 C36 1.396(3)
N5 C38 1.477(3)
N2 C16 1.263(3)
N2 C17 1.465(3)
N6 C35 1.367(3)
N6 C37 1.398(3)
N6 C41 1.476(3)
C1 C6 1.408(3)
C1 C2 1.411(3)
C6 C5 1.397(3)
C6 C10 1.525(3)
C26 C25 1.351(3)
C26 C34 1.496(3)
C36 C37 1.348(4)
C36 C44 1.500(3)
C37 C45 1.498(3)
C17 C22 1.520(3)
C17 C18 1.529(3)
C17 H17 0.9800
C2 C3 1.394(3)
C2 C7 1.517(3)
C3 C4 1.375(4)
C3 H3 0.9300
C25 C33 1.504(3)
C5 C4 1.377(4)
C5 H5 0.9300
C7 C9 1.521(4)
C7 C8 1.534(3)
C7 H7 0.9800
C27 C28 1.516(3)
C27 C29 1.520(3)
C27 H27 0.9800
C10 C12 1.529(3)
C10 C11 1.532(3)
C10 H10 0.9800
C38 C40 1.522(3)
C38 C39 1.524(3)
C38 H38 0.9800
C4 H4 0.9300
C39 H39A 0.9600
C39 H39B 0.9600
C39 H39C 0.9600
C41 C42 1.521(3)
C41 C43 1.526(4)
C41 H41 0.9800
C12 H12A 0.9600
C12 H12B 0.9600
C12 H12C 0.9600
C30 C32 1.520(4)
C30 C31 1.521(4)
C30 H30 0.9800
C22 C21 1.527(4)
C22 H22A 0.9700
C22 H22B 0.9700
C28 H28A 0.9600
C28 H28B 0.9600
C28 H28C 0.9600
C11 H11A 0.9600
C11 H11B 0.9600
C11 H11C 0.9600
C44 H44A 0.9600
C44 H44B 0.9600
C44 H44C 0.9600
C29 H29A 0.9600
C29 H29B 0.9600
C29 H29C 0.9600
C18 C19 1.524(4)
C18 H18A 0.9700
C18 H18B 0.9700
C43 H43A 0.9600
C43 H43B 0.9600
C43 H43C 0.9600
C45 H45A 0.9600
C45 H45B 0.9600
C45 H45C 0.9600
C33 H33A 0.9600
C33 H33B 0.9600
C33 H33C 0.9600
C34 H34A 0.9600
C34 H34B 0.9600
C34 H34C 0.9600
C32 H32A 0.9600
C32 H32B 0.9600
C32 H32C 0.9600
C19 C20 1.501(5)
C19 H19A 0.9700
C19 H19B 0.9700
C40 H40A 0.9600
C40 H40B 0.9600
C40 H40C 0.9600
C8 H8A 0.9600
C8 H8B 0.9600
C8 H8C 0.9600
C15 H15A 0.9600
C15 H15B 0.9600
C15 H15C 0.9600
C21 C20 1.528(5)
C21 H21A 0.9700
C21 H21B 0.9700
C42 H42A 0.9600
C42 H42B 0.9600
C42 H42C 0.9600
C31 H31A 0.9600
C31 H31B 0.9600
C31 H31C 0.9600
C14 H14A 0.9600
C14 H14B 0.9600
C14 H14C 0.9600
C9 H9A 0.9600
C9 H9B 0.9600
C9 H9C 0.9600
C20 H20A 0.9700
C20 H20B 0.9700
C13 H13A 0.9600
C13 H13B 0.9600
C13 H13C 0.9600
